data_7219976
loop_
_publ_author_name
'Vivek Kumar, Sundaravel'
'Muthusubramanian, Shanmugam'
'Subbu, Perumal'

_publ_section_title
;
 Facile &#x201C;on water&#x201D; domino reactions for the expedient
 synthesis of 2H-thiopyrano[2,3-b]quinolines
;
_journal_name_full 'RSC Adv.'
_journal_paper_doi 10.1039/C5RA04795A
_journal_year 2015
_chemical_formula_moiety 'C18 H11 Br N2 O2 S'
_chemical_formula_sum 'C18 H11 Br N2 O2 S'
_chemical_formula_weight 399.26
_chemical_melting_point 471.15
_chemical_name_common
;
2-(4-bromophenyl)-3-nitro-2H-thiopyrano[2,3-b]quinoline
;
_chemical_name_systematic
;
2-(4-bromophenyl)-3-nitro-2H-thiopyrano[2,3-b]quinoline
;
_space_group_crystal_system monoclinic
_space_group_IT_number 14
_space_group_name_Hall '-P 2ybc'
_space_group_name_H-M_alt 'P 1 21/c 1'
_symmetry_space_group_name_Hall '-P 2ybc'
_symmetry_space_group_name_H-M 'P 1 21/c 1'
_atom_sites_solution_hydrogens geom
_audit_creation_method SHELXL-2013
_audit_update_record
;
2014-03-13 deposited with the CCDC.
2015-03-19 downloaded from the CCDC.
;
_cell_angle_alpha 90
_cell_angle_beta 97.7056(14)
_cell_angle_gamma 90
_cell_formula_units_Z 4
_cell_length_a 6.57240(10)
_cell_length_b 12.7939(3)
_cell_length_c 19.4514(5)
_cell_measurement_temperature 296(2)
_cell_volume 1620.83(6)
_computing_cell_refinement 'APEXII/SAINT (Bruker, 2004)'
_computing_data_collection 'APEXII (Bruker, 2004)'
_computing_data_reduction 'SAINT/XPREP (Bruker, 2004)'
_computing_molecular_graphics 'ORTEP3 (Farrugia, 1997) '
_computing_publication_material 'SHELXL-97 (Sheldrick, 2013)'
_computing_structure_refinement 'SHELXL-97 (Sheldrick, 2013)'
_computing_structure_solution 'SHELXS-97 (Sheldrick, 2013)'
_diffrn_ambient_temperature 296(2)
_diffrn_measured_fraction_theta_full 0.974
_diffrn_measured_fraction_theta_max 0.999
_diffrn_measurement_device_type 'Bruker APEXII CCD Area detector'
_diffrn_measurement_method 'phi and omega scans'
_diffrn_radiation_type MoK\a
_diffrn_radiation_wavelength 0.71073
_diffrn_reflns_av_R_equivalents 0.0217
_diffrn_reflns_av_unetI/netI 0.0184
_diffrn_reflns_Laue_measured_fraction_full 0.974
_diffrn_reflns_Laue_measured_fraction_max 0.999
_diffrn_reflns_limit_h_max 7
_diffrn_reflns_limit_h_min -7
_diffrn_reflns_limit_k_max 15
_diffrn_reflns_limit_k_min -15
_diffrn_reflns_limit_l_max 23
_diffrn_reflns_limit_l_min -23
_diffrn_reflns_number 13135
_diffrn_reflns_point_group_measured_fraction_full 0.974
_diffrn_reflns_point_group_measured_fraction_max 0.999
_diffrn_reflns_theta_full 25.242
_diffrn_reflns_theta_max 24.999
_diffrn_reflns_theta_min 2.646
_exptl_absorpt_coefficient_mu 2.678
_exptl_absorpt_correction_T_max 0.739
_exptl_absorpt_correction_T_min 0.501
_exptl_absorpt_correction_type multi-scan
_exptl_absorpt_process_details 'SADABS (Bruker,2004)'
_exptl_crystal_colour colourless
_exptl_crystal_density_diffrn 1.636
_exptl_crystal_description Block
_exptl_crystal_F_000 800
_exptl_crystal_size_max 0.300
_exptl_crystal_size_mid 0.250
_exptl_crystal_size_min 0.120
_refine_diff_density_max 0.427
_refine_diff_density_min -0.704
_refine_diff_density_rms 0.062
_refine_ls_extinction_method none
_refine_ls_goodness_of_fit_ref 1.018
_refine_ls_hydrogen_treatment constr
_refine_ls_matrix_type full
_refine_ls_number_parameters 217
_refine_ls_number_reflns 2850
_refine_ls_number_restraints 0
_refine_ls_restrained_S_all 1.018
_refine_ls_R_factor_all 0.0402
_refine_ls_R_factor_gt 0.0294
_refine_ls_shift/su_max 0.001
_refine_ls_shift/su_mean 0.000
_refine_ls_structure_factor_coef Fsqd
_refine_ls_weighting_details 'w=1/[\s^2^(Fo^2^)+(0.0431P)^2^+0.8627P] where P=(Fo^2^+2Fc^2^)/3'
_refine_ls_weighting_scheme calc
_refine_ls_wR_factor_gt 0.0749
_refine_ls_wR_factor_ref 0.0813
_reflns_Friedel_coverage 0.000
_reflns_number_gt 2343
_reflns_number_total 2850
_reflns_threshold_expression 'I > 2\s(I)'
_cod_data_source_file c5ra04795a2.cif
_cod_data_source_block TQ4
_cod_database_code 7219976
_shelx_space_group_comment
;
The symmetry employed for this shelxl refinement is uniquely defined
by the following loop, which should always be used as a source of
symmetry information in preference to the above space-group names.
They are only intended as comments.
;
_shelx_estimated_absorpt_t_min 0.501
_shelx_estimated_absorpt_t_max 0.739
_shelxl_version_number 2013-4

loop_
_space_group_symop_operation_xyz
'x, y, z'
'-x, y+1/2, -z+1/2'
'-x, -y, -z'
'x, -y-1/2, z-1/2'

loop_
_atom_site_label
_atom_site_type_symbol
_atom_site_fract_x
_atom_site_fract_y
_atom_site_fract_z
_atom_site_U_iso_or_equiv
_atom_site_adp_type
_atom_site_occupancy
_atom_site_site_symmetry_order
_atom_site_calc_flag
_atom_site_refinement_flags_posn
_atom_site_refinement_flags_adp
Br1 Br 0.07823(5) 0.37216(2) 0.43224(2) 0.06325(14) Uani 1 1 d . .
C1 C 0.5544(4) -0.0209(2) 0.84243(15) 0.0624(8) Uani 1 1 d . .
H1 H 0.5599 0.0379 0.8707 0.075 Uiso 1 1 calc R U
C2 C 0.7100(4) -0.0921(3) 0.85060(18) 0.0697(9) Uani 1 1 d . .
H2 H 0.8206 -0.0816 0.8851 0.084 Uiso 1 1 calc R U
C3 C 0.7068(4) -0.1803(3) 0.80834(18) 0.0674(9) Uani 1 1 d . .
H3 H 0.8158 -0.2272 0.8147 0.081 Uiso 1 1 calc R U
C4 C 0.5454(4) -0.1986(2) 0.75774(15) 0.0515(7) Uani 1 1 d . .
H4 H 0.5446 -0.2575 0.7296 0.062 Uiso 1 1 calc R U
C5 C 0.3788(3) -0.12687(18) 0.74845(13) 0.0397(6) Uani 1 1 d . .
C6 C 0.2028(3) -0.14242(17) 0.69983(12) 0.0351(5) Uani 1 1 d . .
H6 H 0.1933 -0.2014 0.6716 0.042 Uiso 1 1 calc R U
C7 C 0.0450(3) -0.07135(17) 0.69365(11) 0.0314(5) Uani 1 1 d . .
C8 C -0.1454(3) -0.09104(18) 0.64920(11) 0.0335(5) Uani 1 1 d . .
H8 H -0.1697 -0.1582 0.6317 0.040 Uiso 1 1 calc R U
C9 C -0.2878(3) -0.01828(18) 0.63184(11) 0.0345(5) Uani 1 1 d . .
C10 C -0.2722(3) 0.09550(18) 0.64902(12) 0.0377(5) Uani 1 1 d . .
H10 H -0.4118 0.1199 0.6524 0.045 Uiso 1 1 calc R U
C11 C 0.0720(3) 0.01963(17) 0.73673(11) 0.0347(5) Uani 1 1 d . .
C12 C 0.3844(4) -0.0371(2) 0.79073(13) 0.0432(6) Uani 1 1 d . .
C13 C -0.1912(3) 0.16190(18) 0.59403(11) 0.0339(5) Uani 1 1 d . .
C14 C -0.0198(4) 0.13111(18) 0.56481(12) 0.0408(6) Uani 1 1 d . .
H14 H 0.0412 0.0670 0.5771 0.049 Uiso 1 1 calc R U
C15 C 0.0621(4) 0.19427(19) 0.51764(12) 0.0424(6) Uani 1 1 d . .
H15 H 0.1787 0.1738 0.4988 0.051 Uiso 1 1 calc R U
C16 C -0.0325(4) 0.28796(18) 0.49913(12) 0.0414(6) Uani 1 1 d . .
C17 C -0.2029(4) 0.31961(19) 0.52649(13) 0.0484(6) Uani 1 1 d . .
H17 H -0.2655 0.3829 0.5130 0.058 Uiso 1 1 calc R U
C18 C -0.2817(4) 0.25684(19) 0.57439(13) 0.0442(6) Uani 1 1 d . .
H18 H -0.3967 0.2787 0.5936 0.053 Uiso 1 1 calc R U
N1 N 0.2314(3) 0.03694(16) 0.78321(10) 0.0433(5) Uani 1 1 d . .
N2 N -0.4766(3) -0.0509(2) 0.58792(11) 0.0472(5) Uani 1 1 d . .
O1 O -0.5024(3) -0.14272(17) 0.57352(11) 0.0642(6) Uani 1 1 d . .
O2 O -0.6003(3) 0.01796(19) 0.56831(12) 0.0724(6) Uani 1 1 d . .
S1 S -0.12291(10) 0.11429(5) 0.73453(3) 0.04444(17) Uani 1 1 d . .

loop_
_atom_site_aniso_label
_atom_site_aniso_U_11
_atom_site_aniso_U_22
_atom_site_aniso_U_33
_atom_site_aniso_U_23
_atom_site_aniso_U_13
_atom_site_aniso_U_12
Br1 0.0971(3) 0.04278(18) 0.0517(2) 0.01357(12) 0.01664(16) -0.00844(14)
C1 0.0600(17) 0.0622(19) 0.0593(18) 0.0183(15) -0.0126(14) -0.0184(15)
C2 0.0470(17) 0.083(2) 0.074(2) 0.0354(19) -0.0127(15) -0.0139(16)
C3 0.0371(15) 0.083(2) 0.082(2) 0.045(2) 0.0090(15) 0.0099(15)
C4 0.0419(14) 0.0550(17) 0.0601(17) 0.0242(14) 0.0160(13) 0.0092(12)
C5 0.0363(12) 0.0412(14) 0.0431(14) 0.0165(11) 0.0107(10) 0.0013(10)
C6 0.0431(13) 0.0280(12) 0.0359(12) 0.0055(9) 0.0118(10) 0.0028(9)
C7 0.0372(12) 0.0273(11) 0.0308(11) 0.0062(9) 0.0081(9) -0.0002(9)
C8 0.0391(12) 0.0313(12) 0.0316(12) 0.0012(9) 0.0102(9) -0.0026(10)
C9 0.0315(11) 0.0414(13) 0.0322(12) 0.0044(10) 0.0103(9) -0.0006(10)
C10 0.0347(12) 0.0413(13) 0.0384(13) 0.0037(10) 0.0098(10) 0.0118(10)
C11 0.0430(13) 0.0312(12) 0.0311(12) 0.0044(9) 0.0091(10) 0.0010(10)
C12 0.0427(13) 0.0434(14) 0.0422(14) 0.0142(11) 0.0009(11) -0.0078(11)
C13 0.0384(12) 0.0336(12) 0.0297(12) 0.0012(9) 0.0046(9) 0.0069(10)
C14 0.0463(13) 0.0378(13) 0.0401(14) 0.0101(10) 0.0120(11) 0.0150(10)
C15 0.0484(14) 0.0430(14) 0.0379(13) 0.0069(11) 0.0133(11) 0.0083(11)
C16 0.0602(15) 0.0319(12) 0.0312(12) 0.0011(10) 0.0029(11) -0.0047(11)
C17 0.0665(17) 0.0304(13) 0.0471(15) 0.0055(11) 0.0031(12) 0.0120(12)
C18 0.0487(14) 0.0378(13) 0.0467(14) -0.0002(11) 0.0085(11) 0.0153(11)
N1 0.0535(12) 0.0379(11) 0.0368(11) 0.0003(9) -0.0005(9) -0.0041(9)
N2 0.0344(11) 0.0642(16) 0.0441(12) 0.0047(11) 0.0092(9) 0.0005(11)
O1 0.0558(12) 0.0661(15) 0.0670(14) -0.0097(11) -0.0052(10) -0.0124(10)
O2 0.0373(10) 0.0855(16) 0.0913(16) 0.0104(12) -0.0032(10) 0.0171(10)
S1 0.0624(4) 0.0391(3) 0.0334(3) -0.0023(2) 0.0122(3) 0.0148(3)

loop_
_atom_type_symbol
_atom_type_description
_atom_type_scat_dispersion_real
_atom_type_scat_dispersion_imag
_atom_type_scat_source
C C 0.0033 0.0016 'International Tables Vol C Tables 4.2.6.8 and 6.1.1.4'
H H 0.0000 0.0000 'International Tables Vol C Tables 4.2.6.8 and 6.1.1.4'
N N 0.0061 0.0033 'International Tables Vol C Tables 4.2.6.8 and 6.1.1.4'
O O 0.0106 0.0060 'International Tables Vol C Tables 4.2.6.8 and 6.1.1.4'
S S 0.1246 0.1234 'International Tables Vol C Tables 4.2.6.8 and 6.1.1.4'
Br Br -0.2901 2.4595 'International Tables Vol C Tables 4.2.6.8 and 6.1.1.4'

loop_
_geom_angle_atom_site_label_1
_geom_angle_atom_site_label_2
_geom_angle_atom_site_label_3
_geom_angle
C2 C1 C12 119.6(3)
C2 C1 H1 120.2
C12 C1 H1 120.2
C1 C2 C3 121.3(3)
C1 C2 H2 119.3
C3 C2 H2 119.3
C4 C3 C2 120.8(3)
C4 C3 H3 119.6
C2 C3 H3 119.6
C3 C4 C5 119.4(3)
C3 C4 H4 120.3
C5 C4 H4 120.3
C6 C5 C12 117.5(2)
C6 C5 C4 123.0(2)
C12 C5 C4 119.5(2)
C7 C6 C5 120.6(2)
C7 C6 H6 119.7
C5 C6 H6 119.7
C6 C7 C11 117.0(2)
C6 C7 C8 121.4(2)
C11 C7 C8 121.44(19)
C9 C8 C7 123.6(2)
C9 C8 H8 118.2
C7 C8 H8 118.2
C8 C9 N2 117.3(2)
C8 C9 C10 126.8(2)
N2 C9 C10 115.74(19)
C9 C10 C13 114.07(19)
C9 C10 S1 110.10(16)
C13 C10 S1 111.80(16)
C9 C10 H10 106.8
C13 C10 H10 106.8
S1 C10 H10 106.8
N1 C11 C7 124.6(2)
N1 C11 S1 114.42(17)
C7 C11 S1 120.86(17)
N1 C12 C5 122.5(2)
N1 C12 C1 118.1(3)
C5 C12 C1 119.3(2)
C18 C13 C14 118.7(2)
C18 C13 C10 120.5(2)
C14 C13 C10 120.8(2)
C13 C14 C15 121.0(2)
C13 C14 H14 119.5
C15 C14 H14 119.5
C16 C15 C14 118.7(2)
C16 C15 H15 120.7
C14 C15 H15 120.7
C17 C16 C15 121.5(2)
C17 C16 Br1 120.45(18)
C15 C16 Br1 118.04(18)
C16 C17 C18 119.5(2)
C16 C17 H17 120.3
C18 C17 H17 120.3
C17 C18 C13 120.7(2)
C17 C18 H18 119.7
C13 C18 H18 119.7
C11 N1 C12 117.6(2)
O1 N2 O2 123.9(2)
O1 N2 C9 119.3(2)
O2 N2 C9 116.7(2)
C11 S1 C10 103.39(10)

loop_
_geom_bond_atom_site_label_1
_geom_bond_atom_site_label_2
_geom_bond_distance
Br1 C16 1.907(2)
C1 C2 1.362(5)
C1 C12 1.415(4)
C1 H1 0.9300
C2 C3 1.395(5)
C2 H2 0.9300
C3 C4 1.367(4)
C3 H3 0.9300
C4 C5 1.422(3)
C4 H4 0.9300
C5 C6 1.407(3)
C5 C12 1.410(4)
C6 C7 1.372(3)
C6 H6 0.9300
C7 C11 1.431(3)
C7 C8 1.445(3)
C8 C9 1.331(3)
C8 H8 0.9300
C9 N2 1.470(3)
C9 C10 1.494(3)
C10 C13 1.517(3)
C10 S1 1.830(2)
C10 H10 0.9800
C11 N1 1.308(3)
C11 S1 1.759(2)
C12 N1 1.374(3)
C13 C18 1.384(3)
C13 C14 1.385(3)
C14 C15 1.385(3)
C14 H14 0.9300
C15 C16 1.376(3)
C15 H15 0.9300
C16 C17 1.364(4)
C17 C18 1.382(4)
C17 H17 0.9300
C18 H18 0.9300
N2 O1 1.214(3)
N2 O2 1.225(3)

loop_
_geom_hbond_atom_site_label_D
_geom_hbond_atom_site_label_H
_geom_hbond_atom_site_label_A
_geom_hbond_distance_DH
_geom_hbond_distance_HA
_geom_hbond_distance_DA
_geom_hbond_angle_DHA
_geom_hbond_site_symmetry_A
C8 H8 Br1 0.93 3.10 3.978(2) 158.4 3_556
C8 H8 Br1 0.93 3.10 3.978(2) 158.4 3_556
C8 H8 Br1 0.93 3.10 3.978(2) 158.4 3_556
C8 H8 Br1 0.93 3.10 3.978(2) 158.4 3_556
C8 H8 Br1 0.93 3.10 3.978(2) 158.4 3_556
C8 H8 Br1 0.93 3.10 3.978(2) 158.4 3_556
C8 H8 Br1 0.93 3.10 3.978(2) 158.4 3_556
C8 H8 Br1 0.93 3.10 3.978(2) 158.4 3_556
C8 H8 Br1 0.93 3.10 3.978(2) 158.4 3_556
C8 H8 Br1 0.93 3.10 3.978(2) 158.4 3_556
C8 H8 Br1 0.93 3.10 3.978(2) 158.4 3_556
C8 H8 Br1 0.93 3.10 3.978(2) 158.4 3_556
C8 H8 Br1 0.93 3.10 3.978(2) 158.4 3_556
C8 H8 Br1 0.93 3.10 3.978(2) 158.4 3_556

loop_
_geom_torsion_atom_site_label_1
_geom_torsion_atom_site_label_2
_geom_torsion_atom_site_label_3
_geom_torsion_atom_site_label_4
_geom_torsion
C12 C1 C2 C3 0.9(4)
C1 C2 C3 C4 -0.8(5)
C2 C3 C4 C5 -0.2(4)
C3 C4 C5 C6 -177.0(2)
C3 C4 C5 C12 1.1(3)
C12 C5 C6 C7 0.9(3)
C4 C5 C6 C7 179.1(2)
C5 C6 C7 C11 2.2(3)
C5 C6 C7 C8 -173.6(2)
C6 C7 C8 C9 -167.7(2)
C11 C7 C8 C9 16.6(3)
C7 C8 C9 N2 -178.10(19)
C7 C8 C9 C10 5.5(4)
C8 C9 C10 C13 91.9(3)
N2 C9 C10 C13 -84.5(2)
C8 C9 C10 S1 -34.7(3)
N2 C9 C10 S1 148.89(16)
C6 C7 C11 N1 -3.2(3)
C8 C7 C11 N1 172.7(2)
C6 C7 C11 S1 -178.49(16)
C8 C7 C11 S1 -2.7(3)
C6 C5 C12 N1 -3.7(3)
C4 C5 C12 N1 178.1(2)
C6 C5 C12 C1 177.2(2)
C4 C5 C12 C1 -1.0(3)
C2 C1 C12 N1 -179.1(2)
C2 C1 C12 C5 0.0(4)
C9 C10 C13 C18 136.7(2)
S1 C10 C13 C18 -97.6(2)
C9 C10 C13 C14 -46.3(3)
S1 C10 C13 C14 79.5(3)
C18 C13 C14 C15 0.9(4)
C10 C13 C14 C15 -176.1(2)
C13 C14 C15 C16 -1.2(4)
C14 C15 C16 C17 0.4(4)
C14 C15 C16 Br1 -178.36(19)
C15 C16 C17 C18 0.6(4)
Br1 C16 C17 C18 179.36(19)
C16 C17 C18 C13 -0.9(4)
C14 C13 C18 C17 0.1(4)
C10 C13 C18 C17 177.2(2)
C7 C11 N1 C12 0.6(3)
S1 C11 N1 C12 176.19(16)
C5 C12 N1 C11 2.9(3)
C1 C12 N1 C11 -177.9(2)
C8 C9 N2 O1 5.3(3)
C10 C9 N2 O1 -177.9(2)
C8 C9 N2 O2 -175.1(2)
C10 C9 N2 O2 1.7(3)
N1 C11 S1 C10 160.91(17)
C7 C11 S1 C10 -23.3(2)
C9 C10 S1 C11 38.30(17)
C13 C10 S1 C11 -89.58(17)
